data_7705256
loop_
_publ_author_name
'Onn, Chee S.'
'Hill, Anthony F.'
'Olding, Angus'

_publ_section_title
;
 Metal coordination of phosphoniocarbynes.
;
_journal_issue 36
_journal_name_full 'Dalton transactions (Cambridge, England : 2003)'
_journal_page_first 12731
_journal_page_last 12741
_journal_paper_doi 10.1039/d0dt02737e
_journal_volume 49
_journal_year 2020
_chemical_formula_moiety '0.5(C52 H66 B2 Cl2 Cu2 N12 O4 P2 W2), F6 P'
_chemical_formula_sum 'C26 H33 B Cl Cu F6 N6 O2 P2 W'
_chemical_formula_weight 931.17
_space_group_crystal_system triclinic
_space_group_IT_number 2
_space_group_name_Hall '-P 1'
_space_group_name_H-M_alt 'P -1'
_atom_sites_solution_hydrogens mixed
_audit_creation_date 2020-07-26
_audit_creation_method
;
Olex2 1.3
(compiled 2020.07.16 svn.r6f6c53a7 for OlexSys, GUI svn.r6139)
;
_audit_update_record
;
2020-08-05 deposited with the CCDC.	2020-08-24 downloaded from the CCDC.
;
_cell_angle_alpha 111.350(6)
_cell_angle_beta 100.699(5)
_cell_angle_gamma 90.294(5)
_cell_formula_units_Z 4
_cell_length_a 13.3582(8)
_cell_length_b 16.9977(10)
_cell_length_c 17.9256(11)
_cell_measurement_reflns_used 6357
_cell_measurement_temperature 150.01(10)
_cell_measurement_theta_max 70.3870
_cell_measurement_theta_min 4.1660
_cell_volume 3713.2(4)
_computing_cell_refinement 'CrysAlisPro 1.171.40.36a (Rigaku OD, 2018)'
_computing_data_collection 'CrysAlisPro 1.171.40.36a (Rigaku OD, 2018)'
_computing_data_reduction 'CrysAlisPro 1.171.40.36a (Rigaku OD, 2018)'
_computing_molecular_graphics 'Olex2 1.3 (Dolomanov et al., 2009)'
_computing_publication_material 'Olex2 1.3 (Dolomanov et al., 2009)'
_computing_structure_refinement 'SHELXL 2018/3 (Sheldrick, 2015)'
_computing_structure_solution 'SHELXT 2018/2 (Sheldrick, 2018)'
_diffrn_ambient_environment N~2~
_diffrn_ambient_temperature 150.01(10)
_diffrn_detector 'CCD plate'
_diffrn_detector_area_resol_mean 8.1297
_diffrn_detector_type EosS2
_diffrn_measured_fraction_theta_full 0.982
_diffrn_measured_fraction_theta_max 0.958
_diffrn_measurement_details
;
List of Runs (angles in degrees, time in seconds):

  # Type    Start    End  Width  t~exp~   \w     \q     \k     \f   Frames
#--------------------------------------------------------------------------
  1  \w    -95.00  26.00   1.00    7.50    --  -35.53   0.00  60.00  121
  2  \w    -52.00  19.00   1.00    7.50    --  -35.53  57.00  90.00   71
  3  \w     27.00  87.00   1.00    7.50    --   35.53-125.00   0.00   60
  4  \w    -30.00  50.00   1.00    7.50    --   35.53 -57.00-150.00   80
  5  \w     11.00  74.00   1.00    7.50    --   35.53 -99.00 150.00   63
  6  \w     40.00 109.00   1.00   30.00    --  105.15-111.00-150.00   69
  7  \w     35.00 126.00   1.00   30.00    --  105.15 -30.00 -90.00   91
  8  \w     49.00 132.00   1.00   30.00    --  105.15 -77.00-120.00   83
  9  \w     89.00 172.00   1.00   30.00    --  105.15  61.00 -60.00   83
 10  \w     36.00 127.00   1.00   30.00    --  105.15 -30.00   0.00   91
 11  \w     48.00  94.00   1.00   30.00    --  105.15 -61.00-180.00   46
 12  \w     95.00 123.00   1.00   30.00    --  105.15 -61.00-180.00   28
 13  \w     36.00 109.00   1.00   30.00    --  105.15-111.00  60.00   73
 14  \w    107.00 173.00   1.00   30.00    --  105.15  77.00 -30.00   66
 15  \w     59.00 132.00   1.00   30.00    --  105.15 -77.00  30.00   73
 16  \w     34.00 134.00   1.00   30.00    --  105.15 -15.00 150.00  100
;
_diffrn_measurement_device 'four-circle diffractometer'
_diffrn_measurement_device_type 'SuperNova, Dual, Cu at home/near, EosS2'
_diffrn_measurement_method '\w scans'
_diffrn_orient_matrix_type 'CrysAlisPro convention (1999,Acta A55,543-557)'
_diffrn_orient_matrix_UB_11 -0.0226294000
_diffrn_orient_matrix_UB_12 -0.0741817000
_diffrn_orient_matrix_UB_13 -0.0834367000
_diffrn_orient_matrix_UB_21 -0.0603883000
_diffrn_orient_matrix_UB_22 -0.0503423000
_diffrn_orient_matrix_UB_23 0.0356374000
_diffrn_orient_matrix_UB_31 -0.0985071000
_diffrn_orient_matrix_UB_32 0.0386322000
_diffrn_orient_matrix_UB_33 -0.0253481000
_diffrn_radiation_monochromator mirror
_diffrn_radiation_probe x-ray
_diffrn_radiation_type CuK\a
_diffrn_radiation_wavelength 1.54184
_diffrn_reflns_av_R_equivalents 0.0582
_diffrn_reflns_av_unetI/netI 0.0928
_diffrn_reflns_Laue_measured_fraction_full 0.982
_diffrn_reflns_Laue_measured_fraction_max 0.958
_diffrn_reflns_limit_h_max 10
_diffrn_reflns_limit_h_min -16
_diffrn_reflns_limit_k_max 20
_diffrn_reflns_limit_k_min -16
_diffrn_reflns_limit_l_max 21
_diffrn_reflns_limit_l_min -21
_diffrn_reflns_number 20370
_diffrn_reflns_point_group_measured_fraction_full 0.982
_diffrn_reflns_point_group_measured_fraction_max 0.958
_diffrn_reflns_theta_full 67.684
_diffrn_reflns_theta_max 70.558
_diffrn_reflns_theta_min 3.878
_diffrn_source 'micro-focus sealed X-ray tube'
_diffrn_source_type 'SuperNova (Cu) X-ray Source'
_exptl_absorpt_coefficient_mu 8.381
_exptl_absorpt_correction_T_max 1.00000
_exptl_absorpt_correction_T_min 0.61169
_exptl_absorpt_correction_type multi-scan
_exptl_absorpt_process_details
;
CrysAlisPro 1.171.40.36a (Rigaku Oxford Diffraction, 2018)
Empirical absorption correction using spherical harmonics,
 implemented in SCALE3 ABSPACK scaling algorithm.
;
_exptl_crystal_colour 'clear light pink'
_exptl_crystal_colour_lustre clear
_exptl_crystal_colour_modifier light
_exptl_crystal_colour_primary pink
_exptl_crystal_density_diffrn 1.666
_exptl_crystal_description plate
_exptl_crystal_F_000 1824
_exptl_crystal_size_max 0.148
_exptl_crystal_size_mid 0.072
_exptl_crystal_size_min 0.052
_refine_diff_density_max 2.837
_refine_diff_density_min -1.944
_refine_diff_density_rms 0.200
_refine_ls_extinction_method none
_refine_ls_goodness_of_fit_ref 1.034
_refine_ls_hydrogen_treatment mixed
_refine_ls_matrix_type full
_refine_ls_number_parameters 847
_refine_ls_number_reflns 13639
_refine_ls_number_restraints 142
_refine_ls_restrained_S_all 1.031
_refine_ls_R_factor_all 0.1126
_refine_ls_R_factor_gt 0.0797
_refine_ls_shift/su_max 0.001
_refine_ls_shift/su_mean 0.000
_refine_ls_structure_factor_coef Fsqd
_refine_ls_weighting_details 'w=1/[\s^2^(Fo^2^)+(0.0456P)^2^+86.2570P] where P=(Fo^2^+2Fc^2^)/3'
_refine_ls_weighting_scheme calc
_refine_ls_wR_factor_gt 0.1821
_refine_ls_wR_factor_ref 0.2025
_reflns_Friedel_coverage 0.000
_reflns_number_gt 9649
_reflns_number_total 13639
_reflns_threshold_expression 'I > 2\s(I)'
_cod_data_source_file d0dt02737e2.cif
_cod_data_source_block Compound_5
_cod_depositor_comments 'Adding full bibliography for 7705254--7705258.cif.'
_cod_database_code 7705256
_shelx_shelxl_version_number 2018/3
_chemical_oxdiff_formula 'C36 H48 Cu1 B1 F6 N6 O2 P2 W1'
_chemical_oxdiff_usercomment D/H
_shelx_space_group_comment
;
The symmetry employed for this shelxl refinement is uniquely defined
by the following loop, which should always be used as a source of
symmetry information in preference to the above space-group names.
They are only intended as comments.
;
_reflns_odcompleteness_completeness 97.99
_reflns_odcompleteness_iscentric 1
_reflns_odcompleteness_theta 68.13
_olex2_refinement_description
;
1. Fixed Uiso
 At 1.2 times of:
  All C(H) groups
 At 1.5 times of:
  All C(H,H,H) groups
2. Restrained distances
 B1A-H1A
 1.1 with sigma of 0.02
3. Rigid bond restraints
 C26, C25, C24, C23, C22, C21
 with sigma for 1-2 distances of 0.005 and sigma for 1-3 distances of 0.005
 C18, C17, C16, C15, C14
 with sigma for 1-2 distances of 0.005 and sigma for 1-3 distances of 0.005
 C13, C12, C11, C10, C9
 with sigma for 1-2 distances of 0.005 and sigma for 1-3 distances of 0.005
 C8, C7, C6, C5, C4
 with sigma for 1-2 distances of 0.005 and sigma for 1-3 distances of 0.005
4. Uiso/Uaniso restraints and constraints
C26 \\sim C21 \\sim C22 \\sim C23 \\sim C24 \\sim C25: within 1.7A with sigma
of 0.02 and sigma for terminal atoms of 0.04 within 1.7A
C18 \\sim C17 \\sim C16 \\sim C15 \\sim C14: within 1.7A with sigma of 0.02 and
sigma for terminal atoms of 0.04 within 1.7A
C13 \\sim C12 \\sim C11 \\sim C10 \\sim C9: within 1.7A with sigma of 0.02 and
sigma for terminal atoms of 0.04 within 1.7A
C8 \\sim C7 \\sim C6 \\sim C5 \\sim C4: within 1.7A with sigma of 0.02 and
sigma for terminal atoms of 0.04 within 1.7A
Uanis(N1A) = Uanis(N5A)
5.a Aromatic/amide H refined with riding coordinates:
 C11A(H11A), C26A(H26A), C6A(H6A), C25A(H25A), C16A(H16A), C22A(H22A),
 C23A(H23A), C6(H6), C16(H16), C26(H26), C24A(H24A), C22(H22), C11(H11),
 C25(H25), C23(H23), C24(H24)
5.b Idealised Me refined as rotating group:
 C4(H4A,H4B,H4C), C19A(H19A,H19B,H19C), C4A(H4AA,H4AB,H4AC), C9A(H9AA,H9AB,
 H9AC), C8A(H8AA,H8AB,H8AC), C14A(H14A,H14B,H14C), C20A(H20A,H20B,H20C), C9(H9A,
 H9B,H9C), C13A(H13A,H13B,H13C), C14(H14D,H14E,H14F), C18A(H18A,H18B,H18C),
 C8(H8A,H8B,H8C), C19(H19D,H19E,H19F), C18(H18D,H18E,H18F), C13(H13D,H13E,H13F),
  C20(H20D,H20E,H20F)
;
_smtbx_masks_special_details
;
A solvent mask was calculated and 120 electrons were 
found in a volume of 547 Ang^3^ in 2 voids per unit cell. 
This is consistent with the presence of 2[CHCl3] per 
Asymmetric Unit which account for 464 electrons per unit cell.
;
_smtbx_masks_void_probe_radius 1.2
_smtbx_masks_void_truncation_radius 1.2
_ins_header
;
TITL CO_AO_WCP_CuCl_scale in P-1 
REM P-1 (#2 in standard setting)
CELL 1.54184  13.358246  16.997692  17.925632 111.3499 100.6986  90.2939
ZERR    4.00   0.000810   0.001030   0.001067   0.0056   0.0050   0.0049
LATT  1
SFAC C H B N O F P Cu W
UNIT 144.00 192.00 4.00 24.00 8.00 24.00 8.00 4.00 4.00
TREF
HKLF 4
END
;
_olex2_submission_special_instructions 'No special instructions were received'
_oxdiff_exptl_absorpt_empirical_details
;
Empirical correction (ABSPACK) includes:
- Absorption correction using spherical harmonics
- Frame scaling
;
_oxdiff_exptl_absorpt_empirical_full_max 1.667
_oxdiff_exptl_absorpt_empirical_full_min 0.347

loop_
_space_group_symop_operation_xyz
'x, y, z'
'-x, -y, -z'

loop_
_atom_site_label
_atom_site_type_symbol
_atom_site_fract_x
_atom_site_fract_y
_atom_site_fract_z
_atom_site_U_iso_or_equiv
_atom_site_adp_type
_atom_site_occupancy
_atom_site_site_symmetry_order
_atom_site_calc_flag
_atom_site_refinement_flags_posn
_atom_site_refinement_flags_adp
_atom_site_refinement_flags_occupancy
_atom_site_disorder_assembly
_atom_site_disorder_group
W1A W 0.61974(5) 0.18275(4) 0.29984(3) 0.03296(16) Uani 1 1 d . . . . .
W1 W 0.50629(5) -0.32203(4) 0.17306(3) 0.03429(16) Uani 1 1 d . . . . .
Cu1A Cu 0.61250(14) 0.01440(11) 0.22822(10) 0.0296(4) Uani 1 1 d . . . . .
Cu1 Cu 0.50207(14) -0.16735(11) 0.16499(10) 0.0332(4) Uani 1 1 d . . . . .
Cl1 Cl 0.4481(2) -0.04047(19) 0.16193(18) 0.0379(7) Uani 1 1 d . . . . .
Cl1A Cl 0.6686(3) -0.1178(2) 0.1895(2) 0.0449(7) Uani 1 1 d . . . . .
P1A P 0.8439(3) 0.0735(2) 0.31973(19) 0.0374(7) Uani 1 1 d . . . . .
P2A P -0.0255(3) -0.2952(3) -0.1284(2) 0.0514(9) Uani 1 1 d . . . . .
P2 P 0.1525(3) -0.0978(3) 0.3852(3) 0.0546(10) Uani 1 1 d . . . . .
P1 P 0.2730(3) -0.2602(3) 0.0937(3) 0.0621(12) Uani 1 1 d . . . . .
N3A N 0.4817(8) 0.1396(6) 0.3273(6) 0.031(2) Uani 1 1 d . . . . .
N4A N 0.3882(8) 0.1502(7) 0.2892(6) 0.035(2) Uani 1 1 d . . . . .
N5A N 0.5301(8) 0.1563(7) 0.1764(6) 0.0361(17) Uani 1 1 d . . . . .
N6A N 0.4300(9) 0.1665(7) 0.1659(7) 0.041(3) Uani 1 1 d . . . . .
O2 O 0.3918(9) -0.4706(7) 0.0127(6) 0.056(3) Uani 1 1 d . . . . .
N1A N 0.5404(8) 0.3030(7) 0.3284(6) 0.0361(17) Uani 1 1 d . . . . .
N3 N 0.6149(10) -0.2483(7) 0.2831(7) 0.044(3) Uani 1 1 d . . . . .
O2A O 0.7954(10) 0.2852(8) 0.2701(8) 0.071(3) Uani 1 1 d . . . . .
F6A F -0.1305(8) -0.3297(8) -0.1178(7) 0.076(3) Uani 1 1 d . . . . .
N2A N 0.4372(10) 0.2936(7) 0.2947(7) 0.042(3) Uani 1 1 d . . . . .
N5 N 0.6322(8) -0.3215(7) 0.1111(7) 0.041(3) Uani 1 1 d . . . . .
O1 O 0.3624(10) -0.3456(8) 0.2867(8) 0.070(3) Uani 1 1 d . . . . .
F4 F 0.2432(8) -0.0441(8) 0.4556(6) 0.086(4) Uani 1 1 d . . . . .
N4 N 0.7162(10) -0.2654(8) 0.2930(7) 0.050(3) Uani 1 1 d . . . . .
N6 N 0.7291(9) -0.3252(8) 0.1464(8) 0.050(3) Uani 1 1 d . . . . .
N1 N 0.5797(10) -0.4294(7) 0.1987(7) 0.044(3) Uani 1 1 d . . . . .
O1A O 0.7230(10) 0.2581(8) 0.4881(6) 0.069(3) Uani 1 1 d . . . . .
C4 C 0.4398(12) -0.5344(9) 0.1820(11) 0.054(4) Uani 1 1 d . U . . .
H4A H 0.405743 -0.497640 0.222544 0.081 Uiso 1 1 calc R U . . .
H4B H 0.437297 -0.590203 0.183490 0.081 Uiso 1 1 calc R U . . .
H4C H 0.406524 -0.536739 0.128828 0.081 Uiso 1 1 calc R U . . .
C1A C 0.7174(9) 0.1032(8) 0.2942(7) 0.032(3) Uani 1 1 d . . . . .
F2 F 0.0620(10) -0.1485(10) 0.3128(7) 0.110(5) Uani 1 1 d . . . . .
F3A F -0.0800(10) -0.2431(10) -0.1752(11) 0.127(6) Uani 1 1 d . . . . .
C3 C 0.4297(12) -0.4182(11) 0.0701(10) 0.050(4) Uani 1 1 d . . . . .
C1 C 0.4022(12) -0.2585(8) 0.1419(9) 0.046(3) Uani 1 1 d . . . . .
F1A F 0.0800(8) -0.2624(11) -0.1388(10) 0.111(5) Uani 1 1 d . . . . .
C2 C 0.4114(14) -0.3374(10) 0.2442(9) 0.056(4) Uani 1 1 d . . . . .
C5A C 0.5644(14) 0.3833(9) 0.3763(9) 0.053(4) Uani 1 1 d . . . . .
N2 N 0.6856(10) -0.4232(8) 0.2162(9) 0.057(3) Uani 1 1 d . . . . .
C11A C 0.3629(11) 0.0754(10) 0.3627(9) 0.047(3) Uani 1 1 d . . . . .
H11A H 0.331537 0.044501 0.386653 0.056 Uiso 1 1 calc R U . . .
F5A F 0.0323(10) -0.3548(11) -0.0894(12) 0.139(7) Uani 1 1 d . . . . .
C21A C 0.8983(10) 0.0304(9) 0.2303(8) 0.040(3) Uani 1 1 d . . . . .
C26A C 0.9104(11) -0.0548(10) 0.1974(9) 0.048(4) Uani 1 1 d . . . . .
H26A H 0.892676 -0.090514 0.222570 0.058 Uiso 1 1 calc R U . . .
C10A C 0.4678(12) 0.0941(8) 0.3728(8) 0.043(3) Uani 1 1 d . . . . .
F4A F -0.0378(13) -0.3752(9) -0.2116(9) 0.121(5) Uani 1 1 d . . . . .
C6A C 0.4746(14) 0.4286(9) 0.3763(10) 0.057(4) Uani 1 1 d . . . . .
H6A H 0.468804 0.485415 0.406104 0.068 Uiso 1 1 calc R U . . .
C2A C 0.6861(11) 0.2311(9) 0.4221(9) 0.046(3) Uani 1 1 d . . . . .
C12A C 0.3158(12) 0.1122(10) 0.3103(10) 0.051(4) Uani 1 1 d . . . . .
C7A C 0.4009(13) 0.3712(9) 0.3238(9) 0.049(4) Uani 1 1 d . . . . .
C25A C 0.9494(11) -0.0876(11) 0.1260(9) 0.049(4) Uani 1 1 d . . . . .
H25A H 0.957966 -0.145197 0.103395 0.059 Uiso 1 1 calc R U . . .
C3A C 0.7312(11) 0.2483(9) 0.2812(10) 0.049(4) Uani 1 1 d . . . . .
C19A C 0.8428(11) -0.0022(11) 0.3684(9) 0.053(4) Uani 1 1 d . . . . .
H19A H 0.803706 -0.053348 0.330671 0.080 Uiso 1 1 calc R U . . .
H19B H 0.812459 0.020910 0.415595 0.080 Uiso 1 1 calc R U . . .
H19C H 0.911562 -0.014538 0.384803 0.080 Uiso 1 1 calc R U . . .
C16A C 0.4667(14) 0.1092(10) 0.0441(8) 0.054(4) Uani 1 1 d . . . . .
H16A H 0.461505 0.086270 -0.012328 0.064 Uiso 1 1 calc R U . . .
C4A C 0.6703(13) 0.4198(10) 0.4231(11) 0.069(5) Uani 1 1 d . . . . .
H4AA H 0.681403 0.413905 0.475205 0.103 Uiso 1 1 calc R U . . .
H4AB H 0.677610 0.478775 0.431249 0.103 Uiso 1 1 calc R U . . .
H4AC H 0.719638 0.390126 0.392724 0.103 Uiso 1 1 calc R U . . .
C9A C 0.5561(13) 0.0706(10) 0.4246(9) 0.054(4) Uani 1 1 d . . . . .
H9AA H 0.593484 0.030017 0.389765 0.081 Uiso 1 1 calc R U . . .
H9AB H 0.530437 0.046568 0.458840 0.081 Uiso 1 1 calc R U . . .
H9AC H 0.600464 0.120464 0.458099 0.081 Uiso 1 1 calc R U . . .
C22A C 0.9223(12) 0.0858(11) 0.1927(9) 0.051(4) Uani 1 1 d . . . . .
H22A H 0.911681 0.142997 0.214492 0.061 Uiso 1 1 calc R U . . .
C10 C 0.6025(16) -0.1830(10) 0.3512(9) 0.063(3) Uani 1 1 d . U . . .
C17 C 0.7925(12) -0.3216(10) 0.0979(12) 0.058(3) Uani 1 1 d . U . . .
C17A C 0.3877(12) 0.1373(9) 0.0847(8) 0.046(4) Uani 1 1 d . . . . .
F2A F -0.0074(14) -0.2251(12) -0.0444(9) 0.164(9) Uani 1 1 d . . . . .
C15A C 0.5567(12) 0.1215(9) 0.1036(7) 0.041(3) Uani 1 1 d . . . . .
C15 C 0.6363(13) -0.3126(9) 0.0408(9) 0.046(3) Uani 1 1 d . U . . .
C23A C 0.9624(15) 0.0529(12) 0.1223(11) 0.068(5) Uani 1 1 d . . . . .
H23A H 0.980563 0.088885 0.097599 0.081 Uiso 1 1 calc R U . . .
C5 C 0.5449(12) -0.5021(9) 0.1985(9) 0.047(3) Uani 1 1 d . U . . .
C21 C 0.1973(12) -0.3386(11) 0.1101(13) 0.066(4) Uani 1 1 d . U . . .
C8A C 0.2871(11) 0.3852(10) 0.3005(10) 0.053(4) Uani 1 1 d . . . . .
H8AA H 0.268686 0.371867 0.242650 0.080 Uiso 1 1 calc R U . . .
H8AB H 0.275963 0.443308 0.329085 0.080 Uiso 1 1 calc R U . . .
H8AC H 0.245766 0.349096 0.315379 0.080 Uiso 1 1 calc R U . . .
C14A C 0.6605(14) 0.1006(11) 0.0883(9) 0.058(4) Uani 1 1 d . . . . .
H14A H 0.707276 0.150097 0.116547 0.087 Uiso 1 1 calc R U . . .
H14B H 0.659155 0.081545 0.030724 0.087 Uiso 1 1 calc R U . . .
H14C H 0.682262 0.056583 0.107867 0.087 Uiso 1 1 calc R U . . .
C20A C 0.9269(12) 0.1642(12) 0.3904(10) 0.063(5) Uani 1 1 d . . . . .
H20A H 0.994185 0.146979 0.403162 0.094 Uiso 1 1 calc R U . . .
H20B H 0.900698 0.188237 0.439656 0.094 Uiso 1 1 calc R U . . .
H20C H 0.929972 0.205794 0.366094 0.094 Uiso 1 1 calc R U . . .
B1A B 0.3781(12) 0.2071(10) 0.2387(9) 0.039(3) Uani 1 1 d D . . . .
C6 C 0.6313(13) -0.5459(10) 0.2157(10) 0.055(3) Uani 1 1 d . U . . .
H6 H 0.630035 -0.599350 0.218625 0.066 Uiso 1 1 calc R U . . .
F5 F 0.2201(16) -0.1026(15) 0.3243(11) 0.221(14) Uani 1 1 d . . . . .
C9 C 0.5004(17) -0.1489(11) 0.3619(11) 0.078(4) Uani 1 1 d . U . . .
H9A H 0.474344 -0.129226 0.318684 0.117 Uiso 1 1 calc R U . . .
H9B H 0.508013 -0.102667 0.413641 0.117 Uiso 1 1 calc R U . . .
H9C H 0.453688 -0.192890 0.360130 0.117 Uiso 1 1 calc R U . . .
C7 C 0.7163(14) -0.4948(11) 0.2269(12) 0.063(4) Uani 1 1 d . U . . .
F3 F 0.0794(13) -0.0840(16) 0.4437(8) 0.189(11) Uani 1 1 d . . . . .
C16 C 0.7382(14) -0.3111(11) 0.0316(11) 0.063(3) Uani 1 1 d . U . . .
H16 H 0.762834 -0.304351 -0.011130 0.076 Uiso 1 1 calc R U . . .
C13A C 0.2047(12) 0.1098(12) 0.2780(12) 0.064(5) Uani 1 1 d . . . . .
H13A H 0.183790 0.166481 0.293518 0.096 Uiso 1 1 calc R U . . .
H13B H 0.167500 0.078058 0.300182 0.096 Uiso 1 1 calc R U . . .
H13C H 0.190997 0.083129 0.219483 0.096 Uiso 1 1 calc R U . . .
C14 C 0.5425(14) -0.3015(11) -0.0138(9) 0.061(4) Uani 1 1 d . U . . .
H14D H 0.494448 -0.349834 -0.030514 0.091 Uiso 1 1 calc R U . . .
H14E H 0.560856 -0.296171 -0.061143 0.091 Uiso 1 1 calc R U . . .
H14F H 0.512225 -0.251313 0.015339 0.091 Uiso 1 1 calc R U . . .
C12 C 0.7640(18) -0.2089(14) 0.3688(13) 0.085(5) Uani 1 1 d . U . . .
C26 C 0.1713(12) -0.3162(13) 0.1857(14) 0.074(4) Uani 1 1 d . U . . .
H26 H 0.186382 -0.260299 0.221890 0.089 Uiso 1 1 calc R U . . .
C24A C 0.9756(13) -0.0327(13) 0.0885(10) 0.063(5) Uani 1 1 d . . . . .
H24A H 1.001751 -0.054027 0.041028 0.075 Uiso 1 1 calc R U . . .
C22 C 0.1722(14) -0.4224(13) 0.0571(15) 0.080(4) Uani 1 1 d . U . . .
H22 H 0.186960 -0.439923 0.005090 0.096 Uiso 1 1 calc R U . . .
C18A C 0.2755(14) 0.1350(12) 0.0507(10) 0.068(5) Uani 1 1 d . . . . .
H18A H 0.239623 0.089466 0.057054 0.102 Uiso 1 1 calc R U . . .
H18B H 0.265457 0.126215 -0.006276 0.102 Uiso 1 1 calc R U . . .
H18C H 0.249849 0.187740 0.079637 0.102 Uiso 1 1 calc R U . . .
C8 C 0.8266(14) -0.5093(13) 0.2447(15) 0.085(6) Uani 1 1 d . U . . .
H8A H 0.859177 -0.503186 0.203487 0.127 Uiso 1 1 calc R U . . .
H8B H 0.833136 -0.565473 0.244905 0.127 Uiso 1 1 calc R U . . .
H8C H 0.858655 -0.468628 0.297288 0.127 Uiso 1 1 calc R U . . .
C11 C 0.693(2) -0.1592(13) 0.4025(11) 0.087(5) Uani 1 1 d . U . . .
H11 H 0.705173 -0.115236 0.453400 0.105 Uiso 1 1 calc R U . . .
F1 F 0.1831(18) -0.1762(12) 0.390(2) 0.263(18) Uani 1 1 d . . . . .
F6 F 0.1221(18) -0.0143(14) 0.3784(17) 0.204(12) Uani 1 1 d . . . . .
C25 C 0.1245(16) -0.3718(15) 0.2109(17) 0.090(5) Uani 1 1 d . U . . .
H25 H 0.106706 -0.354026 0.261958 0.108 Uiso 1 1 calc R U . . .
B1 B 0.7517(16) -0.3417(14) 0.2272(15) 0.064(6) Uani 1 1 d . . . . .
C19 C 0.2217(16) -0.1616(13) 0.131(2) 0.120(12) Uani 1 1 d . . . . .
H19D H 0.227340 -0.144000 0.189187 0.180 Uiso 1 1 calc R U . . .
H19E H 0.151096 -0.166532 0.105196 0.180 Uiso 1 1 calc R U . . .
H19F H 0.258800 -0.120304 0.119523 0.180 Uiso 1 1 calc R U . . .
C23 C 0.1262(16) -0.4795(14) 0.0800(17) 0.090(5) Uani 1 1 d . U . . .
H23 H 0.108904 -0.535157 0.043818 0.108 Uiso 1 1 calc R U . . .
C24 C 0.1055(17) -0.4528(15) 0.1587(17) 0.091(5) Uani 1 1 d . U . . .
H24 H 0.077721 -0.492351 0.175418 0.109 Uiso 1 1 calc R U . . .
C18 C 0.9071(14) -0.3201(14) 0.1235(16) 0.091(6) Uani 1 1 d . U . . .
H18D H 0.930019 -0.275369 0.175754 0.137 Uiso 1 1 calc R U . . .
H18E H 0.939609 -0.310700 0.083702 0.137 Uiso 1 1 calc R U . . .
H18F H 0.924490 -0.373429 0.127439 0.137 Uiso 1 1 calc R U . . .
C13 C 0.8761(18) -0.2128(16) 0.3967(15) 0.115(7) Uani 1 1 d . U . . .
H13D H 0.888131 -0.266957 0.400492 0.172 Uiso 1 1 calc R U . . .
H13E H 0.899426 -0.168797 0.449300 0.172 Uiso 1 1 calc R U . . .
H13F H 0.912448 -0.205150 0.358066 0.172 Uiso 1 1 calc R U . . .
C20 C 0.2702(16) -0.289(2) -0.0127(16) 0.145(15) Uani 1 1 d . . . . .
H20D H 0.291206 -0.344890 -0.034841 0.217 Uiso 1 1 calc R U . . .
H20E H 0.315949 -0.249544 -0.020225 0.217 Uiso 1 1 calc R U . . .
H20F H 0.202076 -0.286328 -0.040275 0.217 Uiso 1 1 calc R U . . .
H1 H 0.835(11) -0.350(9) 0.247(9) 0.05(4) Uiso 1 1 d . . . . .
H1A H 0.296(3) 0.211(7) 0.217(6) 0.01(3) Uiso 1 1 d D . . . .

loop_
_atom_site_aniso_label
_atom_site_aniso_U_11
_atom_site_aniso_U_22
_atom_site_aniso_U_33
_atom_site_aniso_U_23
_atom_site_aniso_U_13
_atom_site_aniso_U_12
W1A 0.0386(3) 0.0327(3) 0.0279(3) 0.0120(2) 0.0055(2) 0.0077(2)
W1 0.0396(3) 0.0318(3) 0.0306(3) 0.0100(2) 0.0083(2) 0.0080(2)
Cu1A 0.0353(10) 0.0315(9) 0.0227(8) 0.0107(7) 0.0060(7) 0.0069(7)
Cu1 0.0371(10) 0.0342(9) 0.0294(9) 0.0115(7) 0.0101(7) 0.0087(8)
Cl1 0.0381(16) 0.0339(15) 0.0367(15) 0.0111(12) -0.0002(12) 0.0056(12)
Cl1A 0.0363(17) 0.0391(16) 0.0569(19) 0.0140(14) 0.0110(14) 0.0099(13)
P1A 0.0279(16) 0.052(2) 0.0299(15) 0.0151(14) 0.0012(12) 0.0106(14)
P2A 0.043(2) 0.069(3) 0.048(2) 0.0272(19) 0.0120(17) 0.0123(19)
P2 0.043(2) 0.070(3) 0.048(2) 0.021(2) 0.0060(17) 0.0028(19)
P1 0.033(2) 0.084(3) 0.086(3) 0.052(3) 0.009(2) 0.011(2)
N3A 0.028(5) 0.039(6) 0.028(5) 0.008(4) 0.017(4) 0.001(4)
N4A 0.021(5) 0.053(7) 0.032(5) 0.015(5) 0.010(4) 0.012(5)
N5A 0.035(4) 0.038(4) 0.036(4) 0.015(3) 0.004(3) 0.011(3)
N6A 0.058(8) 0.032(6) 0.034(6) 0.014(5) 0.007(5) 0.007(5)
O2 0.063(7) 0.049(6) 0.037(5) 0.002(5) -0.009(5) 0.001(5)
N1A 0.035(4) 0.038(4) 0.036(4) 0.015(3) 0.004(3) 0.011(3)
N3 0.063(8) 0.038(6) 0.032(6) 0.017(5) -0.003(5) -0.008(5)
O2A 0.067(8) 0.060(7) 0.094(10) 0.032(7) 0.028(7) -0.010(6)
F6A 0.052(6) 0.104(9) 0.080(7) 0.042(6) 0.015(5) 0.004(6)
N2A 0.067(8) 0.025(5) 0.037(6) 0.013(4) 0.016(6) 0.011(5)
N5 0.032(6) 0.040(6) 0.048(6) 0.008(5) 0.017(5) 0.021(5)
O1 0.091(10) 0.072(8) 0.070(8) 0.040(7) 0.047(7) 0.017(7)
F4 0.064(7) 0.121(10) 0.056(6) 0.022(6) -0.005(5) -0.019(6)
N4 0.049(7) 0.054(7) 0.041(6) 0.025(6) -0.019(5) -0.013(6)
N6 0.032(6) 0.054(7) 0.074(9) 0.029(7) 0.022(6) 0.025(5)
N1 0.053(7) 0.030(6) 0.056(7) 0.022(5) 0.014(6) 0.022(5)
O1A 0.088(9) 0.072(8) 0.027(5) 0.007(5) -0.008(5) 0.015(7)
C4 0.053(6) 0.029(7) 0.079(11) 0.019(7) 0.013(8) 0.004(6)
C1A 0.020(6) 0.049(7) 0.030(6) 0.018(5) 0.004(5) 0.015(5)
F2 0.080(9) 0.164(14) 0.056(7) 0.011(8) 0.005(6) -0.031(9)
F3A 0.073(8) 0.152(13) 0.197(17) 0.138(13) -0.028(9) -0.019(8)
C3 0.046(9) 0.066(10) 0.062(10) 0.045(9) 0.023(8) 0.012(8)
C1 0.064(10) 0.030(7) 0.044(8) 0.006(6) 0.028(7) 0.005(6)
F1A 0.041(6) 0.188(15) 0.152(13) 0.118(12) 0.020(7) 0.006(8)
C2 0.078(12) 0.041(8) 0.043(8) 0.009(7) 0.014(8) 0.016(8)
C5A 0.079(12) 0.036(7) 0.040(8) 0.016(6) -0.004(7) -0.009(7)
N2 0.051(8) 0.044(7) 0.074(9) 0.027(7) -0.005(7) 0.007(6)
C11A 0.042(8) 0.055(9) 0.060(9) 0.031(7) 0.028(7) 0.015(7)
F5A 0.073(9) 0.147(14) 0.23(2) 0.140(15) -0.036(10) -0.020(9)
C21A 0.026(7) 0.053(8) 0.041(7) 0.016(6) 0.012(5) 0.011(6)
C26A 0.034(8) 0.066(10) 0.052(8) 0.023(7) 0.023(6) 0.014(7)
C10A 0.064(10) 0.037(7) 0.031(6) 0.014(5) 0.017(6) 0.012(6)
F4A 0.159(15) 0.093(10) 0.113(11) 0.015(8) 0.076(11) 0.020(9)
C6A 0.084(12) 0.027(7) 0.056(9) 0.011(6) 0.013(8) 0.022(7)
C2A 0.043(8) 0.049(8) 0.049(9) 0.024(7) 0.004(7) 0.013(6)
C12A 0.046(9) 0.045(8) 0.066(10) 0.021(7) 0.021(7) 0.009(7)
C7A 0.071(11) 0.035(7) 0.037(7) 0.008(6) 0.012(7) 0.011(7)
C25A 0.033(7) 0.063(9) 0.053(9) 0.016(7) 0.020(6) 0.015(7)
C3A 0.036(8) 0.035(7) 0.062(9) 0.008(7) -0.008(7) 0.005(6)
C19A 0.036(8) 0.089(12) 0.038(7) 0.031(8) -0.004(6) 0.014(8)
C16A 0.083(12) 0.055(9) 0.026(6) 0.019(6) 0.008(7) 0.020(8)
C4A 0.060(11) 0.036(8) 0.075(12) -0.003(8) -0.019(9) 0.004(7)
C9A 0.075(11) 0.055(9) 0.044(8) 0.026(7) 0.022(8) 0.021(8)
C22A 0.048(9) 0.068(10) 0.046(8) 0.029(8) 0.016(7) 0.013(8)
C10 0.112(9) 0.043(8) 0.032(6) 0.014(6) 0.011(6) -0.017(7)
C17 0.045(6) 0.054(8) 0.088(9) 0.023(7) 0.048(6) 0.022(6)
C17A 0.070(10) 0.045(8) 0.025(6) 0.023(6) -0.005(6) 0.012(7)
F2A 0.155(15) 0.190(18) 0.070(9) -0.053(10) 0.048(9) -0.055(13)
C15A 0.058(9) 0.046(8) 0.023(6) 0.018(5) 0.008(6) 0.014(6)
C15 0.064(6) 0.033(6) 0.044(7) 0.009(5) 0.026(5) 0.007(6)
C23A 0.088(14) 0.076(12) 0.056(10) 0.036(9) 0.034(10) 0.010(10)
C5 0.055(5) 0.037(7) 0.044(7) 0.007(5) 0.019(6) 0.007(5)
C21 0.031(7) 0.061(7) 0.097(10) 0.017(7) 0.020(7) 0.017(6)
C8A 0.037(8) 0.056(9) 0.067(10) 0.021(8) 0.009(7) 0.030(7)
C14A 0.082(12) 0.060(10) 0.041(8) 0.025(7) 0.022(8) 0.024(9)
C20A 0.032(8) 0.085(13) 0.054(9) 0.012(9) -0.005(7) 0.001(8)
B1A 0.036(8) 0.046(9) 0.035(7) 0.015(7) 0.009(6) 0.006(7)
C6 0.063(6) 0.046(7) 0.056(8) 0.025(6) 0.003(7) 0.011(5)
F5 0.192(19) 0.24(2) 0.128(14) -0.084(14) 0.109(14) -0.139(17)
C9 0.136(11) 0.052(9) 0.057(9) 0.011(8) 0.062(9) -0.005(9)
C7 0.059(6) 0.052(8) 0.078(10) 0.030(8) 0.003(8) 0.014(6)
F3 0.112(12) 0.33(3) 0.050(7) -0.014(12) 0.021(8) -0.096(15)
C16 0.075(7) 0.054(8) 0.067(8) 0.013(7) 0.044(6) 0.012(7)
C13A 0.033(8) 0.077(12) 0.088(13) 0.033(10) 0.019(8) 0.012(8)
C14 0.082(8) 0.060(10) 0.035(7) 0.011(7) 0.014(6) 0.000(8)
C12 0.100(9) 0.086(12) 0.068(10) 0.051(9) -0.030(8) -0.041(8)
C26 0.030(7) 0.080(8) 0.113(10) 0.026(7) 0.035(7) 0.008(7)
C24A 0.049(10) 0.094(14) 0.053(9) 0.029(9) 0.027(8) 0.013(9)
C22 0.053(9) 0.064(8) 0.112(10) 0.019(6) 0.015(8) 0.006(7)
C18A 0.080(13) 0.069(11) 0.049(9) 0.020(8) 0.000(9) 0.022(10)
C8 0.059(6) 0.077(12) 0.139(18) 0.067(13) 0.012(12) 0.025(8)
C11 0.144(11) 0.073(10) 0.037(8) 0.030(7) -0.018(7) -0.036(8)
F1 0.21(2) 0.111(14) 0.43(4) 0.15(2) -0.15(3) -0.018(14)
F6 0.19(2) 0.149(18) 0.26(3) 0.114(19) -0.06(2) -0.003(16)
C25 0.063(10) 0.087(9) 0.123(11) 0.036(8) 0.030(9) -0.004(9)
B1 0.052(12) 0.060(12) 0.090(15) 0.048(12) -0.006(10) -0.001(9)
C19 0.058(13) 0.064(13) 0.27(4) 0.097(19) 0.048(18) 0.017(10)
C23 0.064(10) 0.066(8) 0.135(11) 0.029(8) 0.026(10) 0.010(8)
C24 0.065(10) 0.078(8) 0.134(12) 0.043(8) 0.022(10) 0.011(8)
C18 0.045(7) 0.093(14) 0.149(17) 0.044(13) 0.053(8) 0.032(10)
C13 0.106(10) 0.127(17) 0.107(15) 0.083(13) -0.068(10) -0.058(10)
C20 0.040(11) 0.32(5) 0.12(2) 0.15(3) -0.014(13) -0.004(18)

loop_
_atom_type_symbol
_atom_type_description
_atom_type_scat_dispersion_real
_atom_type_scat_dispersion_imag
_atom_type_scat_source
C C 0.0181 0.0091 'International Tables Vol C Tables 4.2.6.8 and 6.1.1.4'
H H 0.0000 0.0000 'International Tables Vol C Tables 4.2.6.8 and 6.1.1.4'
B B 0.0090 0.0039 'International Tables Vol C Tables 4.2.6.8 and 6.1.1.4'
Cl Cl 0.3639 0.7018 'International Tables Vol C Tables 4.2.6.8 and 6.1.1.4'
Cu Cu -1.9646 0.5888 'International Tables Vol C Tables 4.2.6.8 and 6.1.1.4'
F F 0.0727 0.0534 'International Tables Vol C Tables 4.2.6.8 and 6.1.1.4'
N N 0.0311 0.0180 'International Tables Vol C Tables 4.2.6.8 and 6.1.1.4'
O O 0.0492 0.0322 'International Tables Vol C Tables 4.2.6.8 and 6.1.1.4'
P P 0.2955 0.4335 'International Tables Vol C Tables 4.2.6.8 and 6.1.1.4'
W W -5.4734 5.5774 'International Tables Vol C Tables 4.2.6.8 and 6.1.1.4'

loop_
_exptl_crystal_face_index_h
_exptl_crystal_face_index_k
_exptl_crystal_face_index_l
_exptl_crystal_face_perp_dist
-3 -10 7 0.0585
3 10 -7 0.0483
-8 2 -1 0.0379
8 -1 0 0.0329
-4 -6 11 0.0820
2 7 -11 0.0571
-8 4 0 0.0349
8 -5 1 0.0393
1 3 9 0.0603
-1 -3 -9 0.0523
-7 7 0 0.0291
6 -7 -1 0.0288
1 9 2 0.0245
-2 -9 -2 0.0222

loop_
_geom_angle_atom_site_label_1
_geom_angle_atom_site_label_2
_geom_angle_atom_site_label_3
_geom_angle
_geom_angle_site_symmetry_1
_geom_angle_site_symmetry_3
_geom_angle_publ_flag
N3A W1A Cu1A 76.5(3) . . ?
N3A W1A N5A 86.6(4) . . ?
N3A W1A N1A 81.0(4) . . ?
N5A W1A Cu1A 76.3(3) . . ?
N5A W1A N1A 82.6(4) . . ?
N1A W1A Cu1A 149.8(3) . . ?
C1A W1A Cu1A 46.2(4) . . ?
C1A W1A N3A 110.2(5) . . ?
C1A W1A N5A 108.8(4) . . ?
C1A W1A N1A 164.0(5) . . ?
C1A W1A C2A 83.8(5) . . ?
C1A W1A C3A 83.0(6) . . ?
C2A W1A Cu1A 115.0(4) . . ?
C2A W1A N3A 90.5(5) . . ?
C2A W1A N5A 167.3(5) . . ?
C2A W1A N1A 84.7(5) . . ?
C3A W1A Cu1A 116.2(4) . . ?
C3A W1A N3A 166.5(5) . . ?
C3A W1A N5A 92.0(5) . . ?
C3A W1A N1A 85.5(5) . . ?
C3A W1A C2A 87.9(6) . . ?
N3 W1 Cu1 78.6(3) . . ?
N3 W1 N5 84.7(5) . . ?
N3 W1 N1 82.0(4) . . ?
N5 W1 Cu1 78.5(3) . . ?
N5 W1 N1 84.6(4) . . ?
N1 W1 Cu1 155.4(3) . . ?
C3 W1 Cu1 115.0(4) . . ?
C3 W1 N3 163.9(5) . . ?
C3 W1 N5 89.5(5) . . ?
C3 W1 N1 82.4(5) . . ?
C1 W1 Cu1 45.4(4) . . ?
C1 W1 N3 113.4(5) . . ?
C1 W1 N5 109.7(5) . . ?
C1 W1 N1 159.2(5) . . ?
C1 W1 C3 82.7(6) . . ?
C1 W1 C2 83.8(6) . . ?
C2 W1 Cu1 111.9(4) . . ?
C2 W1 N3 88.9(6) . . ?
C2 W1 N5 166.5(5) . . ?
C2 W1 N1 82.7(5) . . ?
C2 W1 C3 93.4(6) . . ?
Cl1 Cu1A W1A 110.52(10) . . ?
Cl1A Cu1A W1A 158.68(12) . . ?
Cl1A Cu1A Cl1 90.79(13) . . ?
C1A Cu1A W1A 44.6(3) . . ?
C1A Cu1A Cl1 155.1(4) . . ?
C1A Cu1A Cl1A 114.1(4) . . ?
Cl1 Cu1 W1 162.51(12) . . ?
Cl1A Cu1 W1 105.96(11) . . ?
Cl1A Cu1 Cl1 90.88(13) . . ?
C1 Cu1 W1 44.8(5) . . ?
C1 Cu1 Cl1 118.9(5) . . ?
C1 Cu1 Cl1A 150.0(5) . . ?
Cu1 Cl1 Cu1A 85.75(12) . . ?
Cu1A Cl1A Cu1 86.78(13) . . ?
C1A P1A C21A 110.8(6) . . ?
C1A P1A C19A 110.7(6) . . ?
C1A P1A C20A 110.8(7) . . ?
C21A P1A C19A 110.0(7) . . ?
C21A P1A C20A 107.3(7) . . ?
C19A P1A C20A 107.2(8) . . ?
F6A P2A F4A 87.1(7) . . ?
F3A P2A F6A 92.0(7) . . ?
F3A P2A F1A 89.0(7) . . ?
F3A P2A F5A 173.9(12) . . ?
F3A P2A F4A 89.9(10) . . ?
F1A P2A F6A 178.9(7) . . ?
F1A P2A F4A 92.4(9) . . ?
F5A P2A F6A 89.7(7) . . ?
F5A P2A F1A 89.3(7) . . ?
F5A P2A F4A 84.3(10) . . ?
F2A P2A F6A 92.9(8) . . ?
F2A P2A F3A 96.5(12) . . ?
F2A P2A F1A 87.5(9) . . ?
F2A P2A F5A 89.2(12) . . ?
F2A P2A F4A 173.6(12) . . ?
F4 P2 F2 177.3(8) . . ?
F5 P2 F4 88.2(8) . . ?
F5 P2 F2 90.2(9) . . ?
F3 P2 F4 92.6(7) . . ?
F3 P2 F2 88.7(7) . . ?
F3 P2 F5 173.1(17) . . ?
F1 P2 F4 93.5(10) . . ?
F1 P2 F2 88.8(11) . . ?
F1 P2 F5 92.0(18) . . ?
F1 P2 F3 94.8(17) . . ?
F1 P2 F6 178.4(19) . . ?
F6 P2 F4 86.3(10) . . ?
F6 P2 F2 91.5(10) . . ?
F6 P2 F5 86.5(15) . . ?
F6 P2 F3 86.7(15) . . ?
C1 P1 C21 108.8(8) . . ?
C1 P1 C20 107.1(8) . . ?
C19 P1 C1 112.7(10) . . ?
C19 P1 C21 108.9(9) . . ?
C19 P1 C20 109.0(15) . . ?
C20 P1 C21 110.3(12) . . ?
N4A N3A W1A 120.4(8) . . ?
C10A N3A W1A 131.8(9) . . ?
C10A N3A N4A 107.5(11) . . ?
N3A N4A B1A 120.0(10) . . ?
C12A N4A N3A 109.5(11) . . ?
C12A N4A B1A 130.2(12) . . ?
N6A N5A W1A 119.8(8) . . ?
N6A N5A C15A 109.7(11) . . ?
C15A N5A W1A 130.1(9) . . ?
N5A N6A C17A 109.9(12) . . ?
N5A N6A B1A 121.5(11) . . ?
C17A N6A B1A 128.6(13) . . ?
N2A N1A W1A 115.5(8) . . ?
C5A N1A W1A 136.3(10) . . ?
C5A N1A N2A 107.9(11) . . ?
N4 N3 W1 120.7(9) . . ?
C10 N3 W1 131.1(12) . . ?
C10 N3 N4 108.2(13) . . ?
N1A N2A B1A 123.7(10) . . ?
C7A N2A N1A 107.1(11) . . ?
C7A N2A B1A 129.1(13) . . ?
N6 N5 W1 121.2(9) . . ?
C15 N5 W1 132.3(10) . . ?
C15 N5 N6 106.3(12) . . ?
N3 N4 C12 106.5(16) . . ?
N3 N4 B1 119.8(12) . . ?
C12 N4 B1 133.5(17) . . ?
N5 N6 B1 119.9(13) . . ?
C17 N6 N5 110.1(14) . . ?
C17 N6 B1 129.6(15) . . ?
N2 N1 W1 116.2(9) . . ?
C5 N1 W1 134.2(11) . . ?
C5 N1 N2 109.5(11) . . ?
H4A C4 H4B 109.5 . . ?
H4A C4 H4C 109.5 . . ?
H4B C4 H4C 109.5 . . ?
C5 C4 H4A 109.5 . . ?
C5 C4 H4B 109.5 . . ?
C5 C4 H4C 109.5 . . ?
W1A C1A Cu1A 89.3(5) . . ?
P1A C1A W1A 152.8(8) . . ?
P1A C1A Cu1A 117.9(7) . . ?
O2 C3 W1 176.9(13) . . ?
W1 C1 Cu1 89.8(7) . . ?
P1 C1 W1 146.2(8) . . ?
P1 C1 Cu1 123.1(8) . . ?
O1 C2 W1 176.8(16) . . ?
N1A C5A C6A 109.3(14) . . ?
N1A C5A C4A 124.4(15) . . ?
C6A C5A C4A 126.3(14) . . ?
N1 N2 B1 122.8(12) . . ?
C7 N2 N1 108.0(13) . . ?
C7 N2 B1 129.1(15) . . ?
C10A C11A H11A 127.1 . . ?
C12A C11A H11A 127.1 . . ?
C12A C11A C10A 105.8(13) . . ?
C26A C21A P1A 120.6(11) . . ?
C26A C21A C22A 121.5(13) . . ?
C22A C21A P1A 117.8(11) . . ?
C21A C26A H26A 120.2 . . ?
C21A C26A C25A 119.7(15) . . ?
C25A C26A H26A 120.2 . . ?
N3A C10A C11A 108.7(12) . . ?
N3A C10A C9A 122.2(14) . . ?
C11A C10A C9A 129.1(13) . . ?
C5A C6A H6A 127.7 . . ?
C7A C6A C5A 104.7(13) . . ?
C7A C6A H6A 127.7 . . ?
O1A C2A W1A 179.0(16) . . ?
N4A C12A C11A 108.4(13) . . ?
N4A C12A C13A 123.8(15) . . ?
C11A C12A C13A 127.8(15) . . ?
N2A C7A C8A 121.9(14) . . ?
C6A C7A N2A 110.9(14) . . ?
C6A C7A C8A 127.0(13) . . ?
C26A C25A H25A 120.3 . . ?
C26A C25A C24A 119.4(15) . . ?
C24A C25A H25A 120.3 . . ?
O2A C3A W1A 179.4(15) . . ?
P1A C19A H19A 109.5 . . ?
P1A C19A H19B 109.5 . . ?
P1A C19A H19C 109.5 . . ?
H19A C19A H19B 109.5 . . ?
H19A C19A H19C 109.5 . . ?
H19B C19A H19C 109.5 . . ?
C17A C16A H16A 126.2 . . ?
C17A C16A C15A 107.5(12) . . ?
C15A C16A H16A 126.2 . . ?
C5A C4A H4AA 109.5 . . ?
C5A C4A H4AB 109.5 . . ?
C5A C4A H4AC 109.5 . . ?
H4AA C4A H4AB 109.5 . . ?
H4AA C4A H4AC 109.5 . . ?
H4AB C4A H4AC 109.5 . . ?
C10A C9A H9AA 109.5 . . ?
C10A C9A H9AB 109.5 . . ?
C10A C9A H9AC 109.5 . . ?
H9AA C9A H9AB 109.5 . . ?
H9AA C9A H9AC 109.5 . . ?
H9AB C9A H9AC 109.5 . . ?
C21A C22A H22A 120.8 . . ?
C23A C22A C21A 118.5(16) . . ?
C23A C22A H22A 120.8 . . ?
N3 C10 C9 122.4(16) . . ?
C11 C10 N3 108(2) . . ?
C11 C10 C9 129.3(18) . . ?
N6 C17 C16 108.9(15) . . ?
N6 C17 C18 121.9(18) . . ?
C16 C17 C18 128.9(17) . . ?
N6A C17A C16A 106.2(13) . . ?
N6A C17A C18A 124.2(14) . . ?
C16A C17A C18A 129.5(13) . . ?
N5A C15A C16A 106.6(13) . . ?
N5A C15A C14A 126.9(12) . . ?
C16A C15A C14A 126.5(13) . . ?
N5 C15 C16 109.5(15) . . ?
N5 C15 C14 121.8(13) . . ?
C16 C15 C14 128.6(15) . . ?
C22A C23A H23A 119.6 . . ?
C24A C23A C22A 120.8(16) . . ?
C24A C23A H23A 119.6 . . ?
N1 C5 C4 127.7(14) . . ?
N1 C5 C6 107.1(14) . . ?
C6 C5 C4 125.2(14) . . ?
C26 C21 P1 117.0(14) . . ?
C26 C21 C22 116(2) . . ?
C22 C21 P1 126.1(17) . . ?
C7A C8A H8AA 109.5 . . ?
C7A C8A H8AB 109.5 . . ?
C7A C8A H8AC 109.5 . . ?
H8AA C8A H8AB 109.5 . . ?
H8AA C8A H8AC 109.5 . . ?
H8AB C8A H8AC 109.5 . . ?
C15A C14A H14A 109.5 . . ?
C15A C14A H14B 109.5 . . ?
C15A C14A H14C 109.5 . . ?
H14A C14A H14B 109.5 . . ?
H14A C14A H14C 109.5 . . ?
H14B C14A H14C 109.5 . . ?
P1A C20A H20A 109.5 . . ?
P1A C20A H20B 109.5 . . ?
P1A C20A H20C 109.5 . . ?
H20A C20A H20B 109.5 . . ?
H20A C20A H20C 109.5 . . ?
H20B C20A H20C 109.5 . . ?
N4A B1A N2A 106.9(11) . . ?
N4A B1A H1A 108(6) . . ?
N6A B1A N4A 108.2(11) . . ?
N6A B1A N2A 108.8(12) . . ?
N6A B1A H1A 110(6) . . ?
N2A B1A H1A 115(6) . . ?
C5 C6 H6 126.4 . . ?
C7 C6 C5 107.3(14) . . ?
C7 C6 H6 126.4 . . ?
C10 C9 H9A 109.5 . . ?
C10 C9 H9B 109.5 . . ?
C10 C9 H9C 109.5 . . ?
H9A C9 H9B 109.5 . . ?
H9A C9 H9C 109.5 . . ?
H9B C9 H9C 109.5 . . ?
N2 C7 C6 108.1(15) . . ?
N2 C7 C8 121.6(17) . . ?
C6 C7 C8 130.3(16) . . ?
C17 C16 C15 105.0(14) . . ?
C17 C16 H16 127.5 . . ?
C15 C16 H16 127.5 . . ?
C12A C13A H13A 109.5 . . ?
C12A C13A H13B 109.5 . . ?
C12A C13A H13C 109.5 . . ?
H13A C13A H13B 109.5 . . ?
H13A C13A H13C 109.5 . . ?
H13B C13A H13C 109.5 . . ?
C15 C14 H14D 109.5 . . ?
C15 C14 H14E 109.5 . . ?
C15 C14 H14F 109.5 . . ?
H14D C14 H14E 109.5 . . ?
H14D C14 H14F 109.5 . . ?
H14E C14 H14F 109.5 . . ?
N4 C12 C13 119(2) . . ?
C11 C12 N4 107.7(19) . . ?
C11 C12 C13 134(2) . . ?
C21 C26 H26 118.0 . . ?
C25 C26 C21 124(2) . . ?
C25 C26 H26 118.0 . . ?
C25A C24A H24A 120.0 . . ?
C23A C24A C25A 120.0(15) . . ?
C23A C24A H24A 120.0 . . ?
C21 C22 H22 119.3 . . ?
C23 C22 C21 121(2) . . ?
C23 C22 H22 119.3 . . ?
C17A C18A H18A 109.5 . . ?
C17A C18A H18B 109.5 . . ?
C17A C18A H18C 109.5 . . ?
H18A C18A H18B 109.5 . . ?
H18A C18A H18C 109.5 . . ?
H18B C18A H18C 109.5 . . ?
C7 C8 H8A 109.5 . . ?
C7 C8 H8B 109.5 . . ?
C7 C8 H8C 109.5 . . ?
H8A C8 H8B 109.5 . . ?
H8A C8 H8C 109.5 . . ?
H8B C8 H8C 109.5 . . ?
C10 C11 C12 109.4(19) . . ?
C10 C11 H11 125.3 . . ?
C12 C11 H11 125.3 . . ?
C26 C25 H25 121.4 . . ?
C24 C25 C26 117(2) . . ?
C24 C25 H25 121.4 . . ?
N4 B1 N6 106.9(13) . . ?
N4 B1 N2 107.8(16) . . ?
N4 B1 H1 111(8) . . ?
N6 B1 N2 109.1(15) . . ?
N6 B1 H1 113(8) . . ?
N2 B1 H1 109(7) . . ?
P1 C19 H19D 109.5 . . ?
P1 C19 H19E 109.5 . . ?
P1 C19 H19F 109.5 . . ?
H19D C19 H19E 109.5 . . ?
H19D C19 H19F 109.5 . . ?
H19E C19 H19F 109.5 . . ?
C22 C23 H23 120.6 . . ?
C22 C23 C24 119(2) . . ?
C24 C23 H23 120.6 . . ?
C25 C24 C23 122(2) . . ?
C25 C24 H24 119.0 . . ?
C23 C24 H24 119.0 . . ?
C17 C18 H18D 109.5 . . ?
C17 C18 H18E 109.5 . . ?
C17 C18 H18F 109.5 . . ?
H18D C18 H18E 109.5 . . ?
H18D C18 H18F 109.5 . . ?
H18E C18 H18F 109.5 . . ?
C12 C13 H13D 109.5 . . ?
C12 C13 H13E 109.5 . . ?
C12 C13 H13F 109.5 . . ?
H13D C13 H13E 109.5 . . ?
H13D C13 H13F 109.5 . . ?
H13E C13 H13F 109.5 . . ?
P1 C20 H20D 109.5 . . ?
P1 C20 H20E 109.5 . . ?
P1 C20 H20F 109.5 . . ?
H20D C20 H20E 109.5 . . ?
H20D C20 H20F 109.5 . . ?
H20E C20 H20F 109.5 . . ?

loop_
_geom_bond_atom_site_label_1
_geom_bond_atom_site_label_2
_geom_bond_distance
_geom_bond_site_symmetry_2
_geom_bond_publ_flag
W1A Cu1A 2.6687(18) . ?
W1A N3A 2.183(9) . ?
W1A N5A 2.194(10) . ?
W1A N1A 2.241(10) . ?
W1A C1A 1.874(11) . ?
W1A C2A 2.055(15) . ?
W1A C3A 2.002(17) . ?
W1 Cu1 2.6856(19) . ?
W1 N3 2.165(11) . ?
W1 N5 2.182(11) . ?
W1 N1 2.229(10) . ?
W1 C3 2.052(18) . ?
W1 C1 1.892(16) . ?
W1 C2 2.035(18) . ?
Cu1A Cl1 2.304(4) . ?
Cu1A Cl1A 2.274(4) . ?
Cu1A C1A 1.925(13) . ?
Cu1 Cl1 2.294(3) . ?
Cu1 Cl1A 2.280(4) . ?
Cu1 C1 1.913(15) . ?
P1A C1A 1.791(11) . ?
P1A C21A 1.794(13) . ?
P1A C19A 1.800(16) . ?
P1A C20A 1.803(16) . ?
P2A F6A 1.587(11) . ?
P2A F3A 1.529(12) . ?
P2A F1A 1.580(11) . ?
P2A F5A 1.561(13) . ?
P2A F4A 1.591(14) . ?
P2A F2A 1.516(13) . ?
P2 F4 1.573(11) . ?
P2 F2 1.574(12) . ?
P2 F5 1.521(15) . ?
P2 F3 1.520(15) . ?
P2 F1 1.425(16) . ?
P2 F6 1.519(19) . ?
P1 C1 1.776(17) . ?
P1 C21 1.806(19) . ?
P1 C19 1.76(2) . ?
P1 C20 1.78(3) . ?
N3A N4A 1.355(14) . ?
N3A C10A 1.345(16) . ?
N4A C12A 1.343(18) . ?
N4A B1A 1.537(19) . ?
N5A N6A 1.336(16) . ?
N5A C15A 1.338(16) . ?
N6A C17A 1.360(16) . ?
N6A B1A 1.532(18) . ?
O2 C3 1.116(19) . ?
N1A N2A 1.382(16) . ?
N1A C5A 1.321(18) . ?
N3 N4 1.378(18) . ?
N3 C10 1.36(2) . ?
O2A C3A 1.148(19) . ?
N2A C7A 1.359(17) . ?
N2A B1A 1.553(19) . ?
N5 N6 1.344(16) . ?
N5 C15 1.334(18) . ?
O1 C2 1.13(2) . ?
N4 C12 1.38(2) . ?
N4 B1 1.55(3) . ?
N6 C17 1.338(19) . ?
N6 B1 1.55(2) . ?
N1 N2 1.386(18) . ?
N1 C5 1.317(18) . ?
O1A C2A 1.114(17) . ?
C4 H4A 0.9600 . ?
C4 H4B 0.9600 . ?
C4 H4C 0.9600 . ?
C4 C5 1.44(2) . ?
C5A C6A 1.43(2) . ?
C5A C4A 1.50(2) . ?
N2 C7 1.35(2) . ?
N2 B1 1.57(2) . ?
C11A H11A 0.9300 . ?
C11A C10A 1.40(2) . ?
C11A C12A 1.37(2) . ?
C21A C26A 1.37(2) . ?
C21A C22A 1.41(2) . ?
C26A H26A 0.9300 . ?
C26A C25A 1.397(19) . ?
C10A C9A 1.51(2) . ?
C6A H6A 0.9300 . ?
C6A C7A 1.34(2) . ?
C12A C13A 1.48(2) . ?
C7A C8A 1.54(2) . ?
C25A H25A 0.9300 . ?
C25A C24A 1.41(2) . ?
C19A H19A 0.9600 . ?
C19A H19B 0.9600 . ?
C19A H19C 0.9600 . ?
C16A H16A 0.9300 . ?
C16A C17A 1.38(2) . ?
C16A C15A 1.41(2) . ?
C4A H4AA 0.9600 . ?
C4A H4AB 0.9600 . ?
C4A H4AC 0.9600 . ?
C9A H9AA 0.9600 . ?
C9A H9AB 0.9600 . ?
C9A H9AC 0.9600 . ?
C22A H22A 0.9300 . ?
C22A C23A 1.39(2) . ?
C10 C9 1.50(3) . ?
C10 C11 1.33(3) . ?
C17 C16 1.34(3) . ?
C17 C18 1.51(2) . ?
C17A C18A 1.50(2) . ?
C15A C14A 1.48(2) . ?
C15 C16 1.40(2) . ?
C15 C14 1.50(2) . ?
C23A H23A 0.9300 . ?
C23A C24A 1.38(3) . ?
C5 C6 1.42(2) . ?
C21 C26 1.38(3) . ?
C21 C22 1.39(3) . ?
C8A H8AA 0.9600 . ?
C8A H8AB 0.9600 . ?
C8A H8AC 0.9600 . ?
C14A H14A 0.9600 . ?
C14A H14B 0.9600 . ?
C14A H14C 0.9600 . ?
C20A H20A 0.9600 . ?
C20A H20B 0.9600 . ?
C20A H20C 0.9600 . ?
B1A H1A 1.10(2) . ?
C6 H6 0.9300 . ?
C6 C7 1.36(2) . ?
C9 H9A 0.9600 . ?
C9 H9B 0.9600 . ?
C9 H9C 0.9600 . ?
C7 C8 1.49(2) . ?
C16 H16 0.9300 . ?
C13A H13A 0.9600 . ?
C13A H13B 0.9600 . ?
C13A H13C 0.9600 . ?
C14 H14D 0.9600 . ?
C14 H14E 0.9600 . ?
C14 H14F 0.9600 . ?
C12 C11 1.35(3) . ?
C12 C13 1.50(3) . ?
C26 H26 0.9300 . ?
C26 C25 1.38(3) . ?
C24A H24A 0.9300 . ?
C22 H22 0.9300 . ?
C22 C23 1.36(3) . ?
C18A H18A 0.9600 . ?
C18A H18B 0.9600 . ?
C18A H18C 0.9600 . ?
C8 H8A 0.9600 . ?
C8 H8B 0.9600 . ?
C8 H8C 0.9600 . ?
C11 H11 0.9300 . ?
C25 H25 0.9300 . ?
C25 C24 1.34(3) . ?
B1 H1 1.12(14) . ?
C19 H19D 0.9600 . ?
C19 H19E 0.9600 . ?
C19 H19F 0.9600 . ?
C23 H23 0.9300 . ?
C23 C24 1.40(3) . ?
C24 H24 0.9300 . ?
C18 H18D 0.9600 . ?
C18 H18E 0.9600 . ?
C18 H18F 0.9600 . ?
C13 H13D 0.9600 . ?
C13 H13E 0.9600 . ?
C13 H13F 0.9600 . ?
C20 H20D 0.9600 . ?
C20 H20E 0.9600 . ?
C20 H20F 0.9600 . ?

loop_
_geom_torsion_atom_site_label_1
_geom_torsion_atom_site_label_2
_geom_torsion_atom_site_label_3
_geom_torsion_atom_site_label_4
_geom_torsion
_geom_torsion_site_symmetry_1
_geom_torsion_site_symmetry_2
_geom_torsion_site_symmetry_3
_geom_torsion_site_symmetry_4
_geom_torsion_publ_flag
W1A N3A N4A C12A 174.5(9) . . . . ?
W1A N3A N4A B1A -11.5(14) . . . . ?
W1A N3A C10A C11A -173.2(9) . . . . ?
W1A N3A C10A C9A 7.2(19) . . . . ?
W1A N5A N6A C17A -172.9(8) . . . . ?
W1A N5A N6A B1A 7.9(15) . . . . ?
W1A N5A C15A C16A 172.6(10) . . . . ?
W1A N5A C15A C14A -8(2) . . . . ?
W1A N1A N2A C7A 175.1(9) . . . . ?
W1A N1A N2A B1A -1.5(15) . . . . ?
W1A N1A C5A C6A -171.7(10) . . . . ?
W1A N1A C5A C4A 8(2) . . . . ?
W1 N3 N4 C12 -179.2(10) . . . . ?
W1 N3 N4 B1 -3.8(16) . . . . ?
W1 N3 C10 C9 1(2) . . . . ?
W1 N3 C10 C11 179.6(11) . . . . ?
W1 N5 N6 C17 -178.2(10) . . . . ?
W1 N5 N6 B1 7.9(18) . . . . ?
W1 N5 C15 C16 175.9(10) . . . . ?
W1 N5 C15 C14 -1(2) . . . . ?
W1 N1 N2 C7 -177.7(11) . . . . ?
W1 N1 N2 B1 7(2) . . . . ?
W1 N1 C5 C4 -2(2) . . . . ?
W1 N1 C5 C6 176.6(11) . . . . ?
Cu1A W1A C1A P1A -176.8(19) . . . . ?
Cu1 W1 C1 P1 167.6(18) . . . . ?
P1A C21A C26A C25A 177.6(11) . . . . ?
P1A C21A C22A C23A -178.6(13) . . . . ?
P1 C21 C26 C25 -172.2(16) . . . . ?
P1 C21 C22 C23 171.1(16) . . . . ?
N3A W1A C1A Cu1A 45.8(5) . . . . ?
N3A W1A C1A P1A -131.0(15) . . . . ?
N3A N4A C12A C11A -0.5(17) . . . . ?
N3A N4A C12A C13A -178.5(14) . . . . ?
N3A N4A B1A N6A 64.9(15) . . . . ?
N3A N4A B1A N2A -52.2(15) . . . . ?
N4A N3A C10A C11A 0.1(14) . . . . ?
N4A N3A C10A C9A -179.5(12) . . . . ?
N5A W1A C1A Cu1A -47.6(5) . . . . ?
N5A W1A C1A P1A 135.6(15) . . . . ?
N5A N6A C17A C16A -1.0(15) . . . . ?
N5A N6A C17A C18A 176.8(13) . . . . ?
N5A N6A B1A N4A -63.0(16) . . . . ?
N5A N6A B1A N2A 52.7(16) . . . . ?
N6A N5A C15A C16A -0.2(15) . . . . ?
N6A N5A C15A C14A 179.4(13) . . . . ?
N1A W1A C1A Cu1A 178.3(14) . . . . ?
N1A W1A C1A P1A 1(3) . . . . ?
N1A N2A C7A C6A -2.2(17) . . . . ?
N1A N2A C7A C8A -178.8(13) . . . . ?
N1A N2A B1A N4A 60.2(15) . . . . ?
N1A N2A B1A N6A -56.4(16) . . . . ?
N1A C5A C6A C7A -2.7(18) . . . . ?
N3 W1 C1 Cu1 43.3(6) . . . . ?
N3 W1 C1 P1 -149.2(13) . . . . ?
N3 N4 C12 C11 -0.5(19) . . . . ?
N3 N4 C12 C13 179.8(15) . . . . ?
N3 N4 B1 N6 61.2(18) . . . . ?
N3 N4 B1 N2 -56.0(17) . . . . ?
N3 C10 C11 C12 -1(2) . . . . ?
N2A N1A C5A C6A 1.4(16) . . . . ?
N2A N1A C5A C4A -178.7(15) . . . . ?
N5 W1 C1 Cu1 -49.5(6) . . . . ?
N5 W1 C1 P1 118.0(14) . . . . ?
N5 N6 C17 C16 3.0(19) . . . . ?
N5 N6 C17 C18 176.9(15) . . . . ?
N5 N6 B1 N4 -63.8(18) . . . . ?
N5 N6 B1 N2 53(2) . . . . ?
N5 C15 C16 C17 1.5(18) . . . . ?
N4 N3 C10 C9 -178.7(13) . . . . ?
N4 N3 C10 C11 0.3(17) . . . . ?
N4 C12 C11 C10 1(2) . . . . ?
N6 N5 C15 C16 0.3(16) . . . . ?
N6 N5 C15 C14 -176.7(13) . . . . ?
N6 C17 C16 C15 -2.7(19) . . . . ?
N1 W1 C1 Cu1 179.0(11) . . . . ?
N1 W1 C1 P1 -13(3) . . . . ?
N1 N2 C7 C6 1(2) . . . . ?
N1 N2 C7 C8 178.5(18) . . . . ?
N1 N2 B1 N4 54(2) . . . . ?
N1 N2 B1 N6 -62(2) . . . . ?
N1 C5 C6 C7 1.0(19) . . . . ?
C4 C5 C6 C7 179.3(16) . . . . ?
C1A P1A C21A C26A -107.8(12) . . . . ?
C1A P1A C21A C22A 68.6(13) . . . . ?
C3 W1 C1 Cu1 -136.4(6) . . . . ?
C3 W1 C1 P1 31.2(14) . . . . ?
C1 P1 C21 C26 78.1(15) . . . . ?
C1 P1 C21 C22 -94.3(18) . . . . ?
C2 W1 C1 Cu1 129.3(6) . . . . ?
C2 W1 C1 P1 -63.1(15) . . . . ?
C5A N1A N2A C7A 0.4(15) . . . . ?
C5A N1A N2A B1A -176.3(12) . . . . ?
C5A C6A C7A N2A 2.9(18) . . . . ?
C5A C6A C7A C8A 179.3(15) . . . . ?
N2 N1 C5 C4 -178.9(15) . . . . ?
N2 N1 C5 C6 -0.7(17) . . . . ?
C21A P1A C1A W1A -116.3(15) . . . . ?
C21A P1A C1A Cu1A 67.3(9) . . . . ?
C21A C26A C25A C24A 0(2) . . . . ?
C21A C22A C23A C24A 2(3) . . . . ?
C26A C21A C22A C23A -2(2) . . . . ?
C26A C25A C24A C23A 0(3) . . . . ?
C10A N3A N4A C12A 0.2(14) . . . . ?
C10A N3A N4A B1A 174.3(11) . . . . ?
C10A C11A C12A N4A 0.6(17) . . . . ?
C10A C11A C12A C13A 178.4(16) . . . . ?
C2A W1A C1A Cu1A 134.0(6) . . . . ?
C2A W1A C1A P1A -42.8(16) . . . . ?
C12A N4A B1A N6A -122.5(15) . . . . ?
C12A N4A B1A N2A 120.5(15) . . . . ?
C12A C11A C10A N3A -0.5(16) . . . . ?
C12A C11A C10A C9A 179.1(14) . . . . ?
C7A N2A B1A N4A -115.7(14) . . . . ?
C7A N2A B1A N6A 127.7(14) . . . . ?
C3A W1A C1A Cu1A -137.3(6) . . . . ?
C3A W1A C1A P1A 45.8(16) . . . . ?
C19A P1A C1A W1A 121.5(16) . . . . ?
C19A P1A C1A Cu1A -55.0(9) . . . . ?
C19A P1A C21A C26A 14.8(14) . . . . ?
C19A P1A C21A C22A -168.8(11) . . . . ?
C4A C5A C6A C7A 177.5(17) . . . . ?
C22A C21A C26A C25A 1(2) . . . . ?
C22A C23A C24A C25A -1(3) . . . . ?
C10 N3 N4 C12 0.1(15) . . . . ?
C10 N3 N4 B1 175.6(13) . . . . ?
C17 N6 B1 N4 123.7(18) . . . . ?
C17 N6 B1 N2 -120.0(18) . . . . ?
C17A N6A B1A N4A 117.9(14) . . . . ?
C17A N6A B1A N2A -126.3(14) . . . . ?
C17A C16A C15A N5A -0.4(17) . . . . ?
C17A C16A C15A C14A -180.0(14) . . . . ?
C15A N5A N6A C17A 0.8(15) . . . . ?
C15A N5A N6A B1A -178.4(12) . . . . ?
C15A C16A C17A N6A 0.8(16) . . . . ?
C15A C16A C17A C18A -176.9(15) . . . . ?
C15 N5 N6 C17 -2.0(16) . . . . ?
C15 N5 N6 B1 -175.9(14) . . . . ?
C5 N1 N2 C7 0.1(18) . . . . ?
C5 N1 N2 B1 -175.6(16) . . . . ?
C5 C6 C7 N2 -1(2) . . . . ?
C5 C6 C7 C8 -179(2) . . . . ?
C21 P1 C1 W1 31.6(17) . . . . ?
C21 P1 C1 Cu1 -163.3(9) . . . . ?
C21 C26 C25 C24 2(3) . . . . ?
C21 C22 C23 C24 -1(3) . . . . ?
C20A P1A C1A W1A 2.6(18) . . . . ?
C20A P1A C1A Cu1A -173.8(8) . . . . ?
C20A P1A C21A C26A 131.1(13) . . . . ?
C20A P1A C21A C22A -52.5(13) . . . . ?
B1A N4A C12A C11A -173.8(13) . . . . ?
B1A N4A C12A C13A 8(2) . . . . ?
B1A N6A C17A C16A 178.2(13) . . . . ?
B1A N6A C17A C18A -4(2) . . . . ?
B1A N2A C7A C6A 174.3(14) . . . . ?
B1A N2A C7A C8A -2(2) . . . . ?
C9 C10 C11 C12 178.3(17) . . . . ?
C7 N2 B1 N4 -120.6(19) . . . . ?
C7 N2 B1 N6 123.7(19) . . . . ?
C14 C15 C16 C17 178.2(15) . . . . ?
C12 N4 B1 N6 -124.9(18) . . . . ?
C12 N4 B1 N2 117.9(19) . . . . ?
C26 C21 C22 C23 -1(3) . . . . ?
C26 C25 C24 C23 -4(4) . . . . ?
C22 C21 C26 C25 1(3) . . . . ?
C22 C23 C24 C25 4(4) . . . . ?
B1 N4 C12 C11 -175.0(17) . . . . ?
B1 N4 C12 C13 5(3) . . . . ?
B1 N6 C17 C16 176.1(17) . . . . ?
B1 N6 C17 C18 -10(3) . . . . ?
B1 N2 C7 C6 175.9(18) . . . . ?
B1 N2 C7 C8 -6(3) . . . . ?
C19 P1 C1 W1 152.5(16) . . . . ?
C19 P1 C1 Cu1 -42.4(14) . . . . ?
C19 P1 C21 C26 -45.2(19) . . . . ?
C19 P1 C21 C22 142.4(19) . . . . ?
C18 C17 C16 C15 -176.1(17) . . . . ?
C13 C12 C11 C10 -180(2) . . . . ?
C20 P1 C1 W1 -87.6(19) . . . . ?
C20 P1 C1 Cu1 77.5(15) . . . . ?
C20 P1 C21 C26 -164.7(16) . . . . ?
C20 P1 C21 C22 23(2) . . . . ?

loop_
_exptl_oxdiff_crystal_face_indexfrac_h
_exptl_oxdiff_crystal_face_indexfrac_k
_exptl_oxdiff_crystal_face_indexfrac_l
_exptl_oxdiff_crystal_face_x
_exptl_oxdiff_crystal_face_y
_exptl_oxdiff_crystal_face_z
-3.3367 -9.8714 6.9633 0.2268 0.9466 -0.2292
2.6301 10.1643 -7.0965 -0.2214 -0.9234 0.3135
-8.3910 1.9893 -0.5768 0.0904 0.3860 0.9180
8.4964 -1.3095 0.1086 -0.1042 -0.4433 -0.8903
-3.5281 -6.1231 10.9301 -0.3779 0.9108 -0.1661
1.9011 7.0127 -11.0255 0.3567 -0.8608 0.3631
-8.1119 3.9372 0.2134 -0.1263 0.2993 0.9458
7.7423 -4.8151 1.2588 0.0770 -0.1803 -0.9806
0.9879 2.6438 8.9671 -0.9667 0.1268 -0.2225
-0.7208 -2.9011 -8.9044 0.9745 -0.1278 0.1846
-6.7490 6.9525 -0.4885 -0.3223 0.0402 0.9458
6.4388 -7.1536 -0.7992 0.4516 -0.0572 -0.8904
1.0068 9.2990 1.7354 -0.8574 -0.4671 0.2161
-2.0461 -8.6261 -2.2734 0.8759 0.4768 -0.0741

loop_
_smtbx_masks_void_nr
_smtbx_masks_void_average_x
_smtbx_masks_void_average_y
_smtbx_masks_void_average_z
_smtbx_masks_void_volume
_smtbx_masks_void_count_electrons
_smtbx_masks_void_content
1 -0.993 0.500 0.500 525.4 119.8 '8 CHCl3'
2 0.183 0.941 0.026 11.0 0.0 ?
3 0.817 0.059 0.974 11.0 0.0 ?
